data_4341744
loop_
_publ_author_name
'Gao, Jianhua'
'Li, Jian'
'Sulejmanovic, Dino'
'Hwu, Shiou-Jyh'

_publ_section_title
;
 M3(P2O7)2(2-)-Type Open Frameworks Featuring [M2O8] and [M3O12]
 Multinuclear Transition-Metal Oxide Units. Serendipitous Synthesis of Six
 Polymorphic Salt-Inclusion Magnetic Solids: Na2M3(P2O7)2&#x00B7;ACl (M =
 Mn, Fe; A = Rb, Cs) and K2M3(P2O7)2&#x00B7;CsCl (M = Fe, Mn).
;
_journal_issue 3
_journal_name_full 'Inorganic chemistry'
_journal_page_first 1136
_journal_page_last 1144
_journal_paper_doi 10.1021/ic5024696
_journal_volume 54
_journal_year 2015
_chemical_formula_sum 'Cl Cs Fe3 K2 O14 P4'
_chemical_formula_weight 761.98
_chemical_name_systematic
; 
 ? 
;
_space_group_IT_number 2
_symmetry_cell_setting triclinic
_symmetry_space_group_name_Hall '-P 1'
_symmetry_space_group_name_H-M 'P -1'
_atom_sites_solution_hydrogens none
_atom_sites_solution_primary direct
_atom_sites_solution_secondary difmap
_audit_creation_method SHELXL-97
_cell_angle_alpha 79.41(3)
_cell_angle_beta 76.04(3)
_cell_angle_gamma 89.66(3)
_cell_formula_units_Z 1
_cell_length_a 5.3125(11)
_cell_length_b 7.6130(15)
_cell_length_c 9.6697(19)
_cell_measurement_temperature 293(2)
_cell_volume 372.76(14)
_computing_structure_refinement 'SHELXL-97 (Sheldrick, 1997)'
_computing_structure_solution 'SHELXS-97 (Sheldrick, 1990)'
_diffrn_ambient_temperature 293(2)
_diffrn_measured_fraction_theta_full 0.979
_diffrn_measured_fraction_theta_max 0.979
_diffrn_radiation_monochromator graphite
_diffrn_radiation_source 'fine-focus sealed tube'
_diffrn_radiation_type MoK\a
_diffrn_radiation_wavelength 0.71073
_diffrn_reflns_av_R_equivalents 0.0294
_diffrn_reflns_av_sigmaI/netI 0.0301
_diffrn_reflns_limit_h_max 6
_diffrn_reflns_limit_h_min -5
_diffrn_reflns_limit_k_max 9
_diffrn_reflns_limit_k_min -9
_diffrn_reflns_limit_l_max 12
_diffrn_reflns_limit_l_min -12
_diffrn_reflns_number 3459
_diffrn_reflns_theta_full 26.37
_diffrn_reflns_theta_max 26.37
_diffrn_reflns_theta_min 2.21
_exptl_absorpt_coefficient_mu 6.525
_exptl_absorpt_correction_T_max 0.593
_exptl_absorpt_correction_T_min 0.406
_exptl_absorpt_correction_type empirical
_exptl_crystal_colour 'light brown'
_exptl_crystal_density_diffrn 3.395
_exptl_crystal_density_method 'not measured'
_exptl_crystal_description plate
_exptl_crystal_F_000 360
_exptl_crystal_size_max 0.16
_exptl_crystal_size_mid 0.12
_exptl_crystal_size_min 0.08
_refine_diff_density_max 1.944
_refine_diff_density_min -1.181
_refine_diff_density_rms 0.216
_refine_ls_extinction_coef 0.007(2)
_refine_ls_extinction_expression Fc^*^=kFc[1+0.001xFc^2^\l^3^/sin(2\q)]^-1/4^
_refine_ls_extinction_method SHELXL
_refine_ls_goodness_of_fit_ref 1.102
_refine_ls_hydrogen_treatment none
_refine_ls_matrix_type full
_refine_ls_number_parameters 119
_refine_ls_number_reflns 1496
_refine_ls_number_restraints 0
_refine_ls_restrained_S_all 1.102
_refine_ls_R_factor_all 0.0443
_refine_ls_R_factor_gt 0.0433
_refine_ls_shift/su_max 0.000
_refine_ls_shift/su_mean 0.000
_refine_ls_structure_factor_coef Fsqd
_refine_ls_weighting_details 'calc w=1/[\s^2^(Fo^2^)+(0.0543P)^2^+3.4690P] where P=(Fo^2^+2Fc^2^)/3'
_refine_ls_weighting_scheme calc
_refine_ls_wR_factor_gt 0.1138
_refine_ls_wR_factor_ref 0.1147
_reflns_number_gt 1440
_reflns_number_total 1529
_reflns_threshold_expression >2sigma(I)
_cod_data_source_file ic5024696_si_002.cif
_cod_data_source_block K2Fe3(P2O7)2CsCl_(6)
_cod_depositor_comments 'Adding full bibliography for 4341739--4341744.cif.'
_cod_original_cell_volume 372.76(13)
_cod_original_sg_symbol_H-M P-1
_cod_database_code 4341744

loop_
_symmetry_equiv_pos_as_xyz
'x, y, z'
'-x, -y, -z'

loop_
_atom_site_label
_atom_site_type_symbol
_atom_site_fract_x
_atom_site_fract_y
_atom_site_fract_z
_atom_site_U_iso_or_equiv
_atom_site_adp_type
_atom_site_occupancy
_atom_site_symmetry_multiplicity
_atom_site_calc_flag
_atom_site_refinement_flags
Cs Cs 0.0000 0.5000 0.0000 0.0453(3) Uani 1 2 d S
Fe1 Fe 0.17527(15) 0.61046(10) -0.41341(9) 0.0134(3) Uani 1 1 d .
Fe2 Fe 0.5000 1.0000 0.0000 0.0129(3) Uani 1 2 d S
K K -0.1435(3) -0.08949(16) 0.32835(14) 0.0201(3) Uani 1 1 d .
P1 P 0.3669(3) 0.21479(17) 0.29708(15) 0.0110(3) Uani 1 1 d .
P2 P 0.4146(3) 0.59670(18) 0.25214(15) 0.0118(3) Uani 1 1 d .
Cl Cl 0.0000 1.0000 0.0000 0.0327(6) Uani 1 2 d S
O1 O 0.4050(7) 0.4113(5) 0.1933(4) 0.0133(8) Uani 1 1 d .
O2 O 0.0853(8) 0.2017(5) 0.3838(5) 0.0172(8) Uani 1 1 d .
O3 O 0.4225(9) 0.0828(5) 0.1980(5) 0.0211(9) Uani 1 1 d .
O4 O 0.5507(8) 0.2095(5) 0.3942(5) 0.0195(9) Uani 1 1 d .
O5 O 0.1722(8) 0.5887(6) 0.3769(5) 0.0181(9) Uani 1 1 d .
O6 O 0.6610(8) 0.5924(6) 0.3082(5) 0.0214(9) Uani 1 1 d .
O7 O 0.4201(9) 0.7374(5) 0.1234(5) 0.0212(9) Uani 1 1 d .

loop_
_atom_site_aniso_label
_atom_site_aniso_U_11
_atom_site_aniso_U_22
_atom_site_aniso_U_33
_atom_site_aniso_U_23
_atom_site_aniso_U_13
_atom_site_aniso_U_12
Cs 0.0214(4) 0.0944(7) 0.0229(4) -0.0179(4) -0.0054(3) 0.0071(3)
Fe1 0.0126(4) 0.0139(4) 0.0156(4) -0.0052(3) -0.0053(3) 0.0007(3)
Fe2 0.0177(6) 0.0100(5) 0.0102(5) -0.0021(4) -0.0019(4) -0.0016(4)
K 0.0265(7) 0.0143(6) 0.0207(7) -0.0041(5) -0.0071(5) -0.0023(5)
P1 0.0115(7) 0.0096(6) 0.0126(7) -0.0039(5) -0.0026(5) -0.0006(5)
P2 0.0133(7) 0.0097(6) 0.0132(7) -0.0031(5) -0.0038(5) -0.0006(5)
Cl 0.0170(10) 0.0557(15) 0.0221(11) 0.0005(10) -0.0044(8) 0.0028(10)
O1 0.017(2) 0.0110(17) 0.0122(17) -0.0036(14) -0.0031(15) -0.0023(14)
O2 0.0119(19) 0.0110(18) 0.027(2) -0.0030(16) -0.0013(17) -0.0011(15)
O3 0.032(2) 0.0150(19) 0.018(2) -0.0103(17) -0.0041(18) 0.0034(17)
O4 0.021(2) 0.0149(19) 0.025(2) 0.0011(16) -0.0133(18) -0.0035(16)
O5 0.0131(19) 0.023(2) 0.019(2) -0.0089(17) -0.0019(16) -0.0010(16)
O6 0.018(2) 0.018(2) 0.033(2) -0.0059(18) -0.0136(19) -0.0007(16)
O7 0.034(3) 0.0121(19) 0.018(2) -0.0002(16) -0.0098(19) -0.0013(17)

loop_
_atom_type_symbol
_atom_type_description
_atom_type_scat_dispersion_real
_atom_type_scat_dispersion_imag
_atom_type_scat_source
O O 0.0106 0.0060 'International Tables Vol C Tables 4.2.6.8 and 6.1.1.4'
P P 0.1023 0.0942 'International Tables Vol C Tables 4.2.6.8 and 6.1.1.4'
Cl Cl 0.1484 0.1585 'International Tables Vol C Tables 4.2.6.8 and 6.1.1.4'
K K 0.2009 0.2494 'International Tables Vol C Tables 4.2.6.8 and 6.1.1.4'
Fe Fe 0.3463 0.8444 'International Tables Vol C Tables 4.2.6.8 and 6.1.1.4'
Cs Cs -0.3680 2.1192 'International Tables Vol C Tables 4.2.6.8 and 6.1.1.4'

loop_
_geom_angle_atom_site_label_1
_geom_angle_atom_site_label_2
_geom_angle_atom_site_label_3
_geom_angle
_geom_angle_site_symmetry_1
_geom_angle_site_symmetry_3
O1 Cs O1 180.00(14) . 2_565
O1 Cs O1 68.64(11) . 2_665
O1 Cs O1 111.36(11) 2_565 2_665
O1 Cs O1 111.36(11) . 1_455
O1 Cs O1 68.64(11) 2_565 1_455
O1 Cs O1 180.00(14) 2_665 1_455
O1 Cs O6 79.80(10) . 1_455
O1 Cs O6 100.20(10) 2_565 1_455
O1 Cs O6 134.92(10) 2_665 1_455
O1 Cs O6 45.08(10) 1_455 1_455
O1 Cs O6 100.20(10) . 2_665
O1 Cs O6 79.80(10) 2_565 2_665
O1 Cs O6 45.08(10) 2_665 2_665
O1 Cs O6 134.92(10) 1_455 2_665
O6 Cs O6 180.00(14) 1_455 2_665
O1 Cs O7 43.27(10) . .
O1 Cs O7 136.73(10) 2_565 .
O1 Cs O7 60.50(10) 2_665 .
O1 Cs O7 119.50(10) 1_455 .
O6 Cs O7 74.43(11) 1_455 .
O6 Cs O7 105.57(11) 2_665 .
O1 Cs O7 136.73(10) . 2_565
O1 Cs O7 43.27(10) 2_565 2_565
O1 Cs O7 119.50(10) 2_665 2_565
O1 Cs O7 60.50(10) 1_455 2_565
O6 Cs O7 105.57(11) 1_455 2_565
O6 Cs O7 74.43(11) 2_665 2_565
O7 Cs O7 180.0 . 2_565
O1 Cs P2 104.10(8) . 1_455
O1 Cs P2 75.90(8) 2_565 1_455
O1 Cs P2 153.42(7) 2_665 1_455
O1 Cs P2 26.58(7) 1_455 1_455
O6 Cs P2 24.99(7) 1_455 1_455
O6 Cs P2 155.01(7) 2_665 1_455
O7 Cs P2 96.16(8) . 1_455
O7 Cs P2 83.84(8) 2_565 1_455
O1 Cs P2 75.90(8) . 2_665
O1 Cs P2 104.10(8) 2_565 2_665
O1 Cs P2 26.58(7) 2_665 2_665
O1 Cs P2 153.42(7) 1_455 2_665
O6 Cs P2 155.01(7) 1_455 2_665
O6 Cs P2 24.99(7) 2_665 2_665
O7 Cs P2 83.84(8) . 2_665
O7 Cs P2 96.16(8) 2_565 2_665
P2 Cs P2 180.00(4) 1_455 2_665
O1 Cs O7 120.82(10) . 1_455
O1 Cs O7 59.18(10) 2_565 1_455
O1 Cs O7 138.80(9) 2_665 1_455
O1 Cs O7 41.20(9) 1_455 1_455
O6 Cs O7 42.66(10) 1_455 1_455
O6 Cs O7 137.34(10) 2_665 1_455
O7 Cs O7 97.61(11) . 1_455
O7 Cs O7 82.39(11) 2_565 1_455
P2 Cs O7 23.57(7) 1_455 1_455
P2 Cs O7 156.43(7) 2_665 1_455
O1 Cs O7 59.18(10) . 2_665
O1 Cs O7 120.82(10) 2_565 2_665
O1 Cs O7 41.20(9) 2_665 2_665
O1 Cs O7 138.80(9) 1_455 2_665
O6 Cs O7 137.34(10) 1_455 2_665
O6 Cs O7 42.66(10) 2_665 2_665
O7 Cs O7 82.39(11) . 2_665
O7 Cs O7 97.61(10) 2_565 2_665
P2 Cs O7 156.43(7) 1_455 2_665
P2 Cs O7 23.57(7) 2_665 2_665
O7 Cs O7 180.00(14) 1_455 2_665
O2 Fe1 O6 143.11(19) 2_565 2_665
O2 Fe1 O5 99.19(17) 2_565 1_554
O6 Fe1 O5 114.34(18) 2_665 1_554
O2 Fe1 O4 87.80(17) 2_565 2_665
O6 Fe1 O4 90.92(17) 2_665 2_665
O5 Fe1 O4 115.76(17) 1_554 2_665
O2 Fe1 O5 86.86(15) 2_565 2_565
O6 Fe1 O5 85.77(16) 2_665 2_565
O5 Fe1 O5 77.66(18) 1_554 2_565
O4 Fe1 O5 166.23(17) 2_665 2_565
O2 Fe1 K 47.89(13) 2_565 1_564
O6 Fe1 K 165.72(13) 2_665 1_564
O5 Fe1 K 52.23(12) 1_554 1_564
O4 Fe1 K 99.57(12) 2_665 1_564
O5 Fe1 K 86.18(11) 2_565 1_564
O2 Fe1 Cs 83.69(13) 2_565 .
O6 Fe1 Cs 59.46(14) 2_665 .
O5 Fe1 Cs 158.14(12) 1_554 .
O4 Fe1 Cs 85.92(13) 2_665 .
O5 Fe1 Cs 80.89(11) 2_565 .
K Fe1 Cs 130.52(4) 1_564 .
O2 Fe1 K 41.70(11) 2_565 2_565
O6 Fe1 K 124.00(13) 2_665 2_565
O5 Fe1 K 116.46(12) 1_554 2_565
O4 Fe1 K 46.23(12) 2_665 2_565
O5 Fe1 K 126.52(11) 2_565 2_565
K Fe1 K 70.16(4) 1_564 2_565
Cs Fe1 K 80.02(4) . 2_565
O2 Fe1 K 134.54(12) 2_565 2
O6 Fe1 K 40.28(12) 2_665 2
O5 Fe1 K 86.26(12) 1_554 2
O4 Fe1 K 130.28(12) 2_665 2
O5 Fe1 K 50.00(11) 2_565 2
K Fe1 K 127.09(3) 1_564 2
Cs Fe1 K 76.70(4) . 2
K Fe1 K 156.71(4) 2_565 2
O3 Fe2 O3 180.000(1) 1_565 2_665
O3 Fe2 O7 94.21(17) 1_565 2_675
O3 Fe2 O7 85.79(17) 2_665 2_675
O3 Fe2 O7 85.79(17) 1_565 .
O3 Fe2 O7 94.21(17) 2_665 .
O7 Fe2 O7 180.000(1) 2_675 .
O3 Fe2 Cl 88.50(13) 1_565 1_655
O3 Fe2 Cl 91.50(13) 2_665 1_655
O7 Fe2 Cl 85.98(13) 2_675 1_655
O7 Fe2 Cl 94.02(13) . 1_655
O3 Fe2 Cl 91.50(13) 1_565 .
O3 Fe2 Cl 88.50(13) 2_665 .
O7 Fe2 Cl 94.02(13) 2_675 .
O7 Fe2 Cl 85.98(13) . .
Cl Fe2 Cl 180.0 1_655 .
O6 K O2 170.75(14) 1_445 .
O6 K O2 95.32(13) 1_445 2_556
O2 K O2 76.04(13) . 2_556
O6 K O4 124.56(13) 1_445 1_455
O2 K O4 60.40(12) . 1_455
O2 K O4 94.52(12) 2_556 1_455
O6 K O5 62.11(12) 1_445 1_545
O2 K O5 110.30(12) . 1_545
O2 K O5 63.96(12) 2_556 1_545
O4 K O5 158.47(13) 1_455 1_545
O6 K O4 73.96(13) 1_445 2_556
O2 K O4 102.24(13) . 2_556
O2 K O4 50.48(11) 2_556 2_556
O4 K O4 71.37(13) 1_455 2_556
O5 K O4 93.53(12) 1_545 2_556
O6 K Cl 87.83(11) 1_445 1_545
O2 K Cl 99.11(10) . 1_545
O2 K Cl 159.24(10) 2_556 1_545
O4 K Cl 100.56(10) 1_455 1_545
O5 K Cl 100.14(9) 1_545 1_545
O4 K Cl 148.78(9) 2_556 1_545
O6 K O3 87.04(12) 1_445 1_455
O2 K O3 101.32(12) . 1_455
O2 K O3 134.38(12) 2_556 1_455
O4 K O3 49.93(11) 1_455 1_455
O5 K O3 147.37(11) 1_545 1_455
O4 K O3 87.35(12) 2_556 1_455
Cl K O3 66.18(9) 1_545 1_455
O6 K O3 129.49(13) 1_445 .
O2 K O3 49.75(11) . .
O2 K O3 95.86(12) 2_556 .
O4 K O3 103.37(12) 1_455 .
O5 K O3 79.51(12) 1_545 .
O4 K O3 143.79(12) 2_556 .
Cl K O3 66.92(9) 1_545 .
O3 K O3 117.34(14) 1_455 .
O6 K P1 87.37(11) 1_445 2_556
O2 K P1 86.07(10) . 2_556
O2 K P1 25.42(8) 2_556 2_556
O4 K P1 79.28(10) 1_455 2_556
O5 K P1 80.75(9) 1_545 2_556
O4 K P1 25.51(8) 2_556 2_556
Cl K P1 173.99(5) 1_545 2_556
O3 K P1 109.95(10) 1_455 2_556
O3 K P1 119.03(9) . 2_556
O6 K P1 153.15(11) 1_445 .
O2 K P1 24.58(9) . .
O2 K P1 84.01(9) 2_556 .
O4 K P1 82.15(9) 1_455 .
O5 K P1 94.20(9) 1_545 .
O4 K P1 123.04(9) 2_556 .
Cl K P1 84.01(5) 1_545 .
O3 K P1 112.55(9) 1_455 .
O3 K P1 25.27(7) . .
P1 K P1 101.88(5) 2_556 .
O6 K P1 105.82(10) 1_445 1_455
O2 K P1 81.14(9) . 1_455
O2 K P1 114.55(10) 2_556 1_455
O4 K P1 24.84(8) 1_455 1_455
O5 K P1 166.78(9) 1_545 1_455
O4 K P1 77.11(9) 2_556 1_455
Cl K P1 84.03(5) 1_545 1_455
O3 K P1 25.15(8) 1_455 1_455
O3 K P1 113.55(9) . 1_455
P1 K P1 93.82(5) 2_556 1_455
P1 K P1 98.73(5) . 1_455
O3 P1 O4 113.7(3) . .
O3 P1 O2 112.5(2) . .
O4 P1 O2 111.4(3) . .
O3 P1 O1 106.2(2) . .
O4 P1 O1 107.2(2) . .
O2 P1 O1 105.3(2) . .
O3 P1 K 122.94(18) . 2_556
O4 P1 K 59.37(18) . 2_556
O2 P1 K 53.43(17) . 2_556
O1 P1 K 130.59(15) . 2_556
O3 P1 K 64.48(18) . .
O4 P1 K 127.84(17) . .
O2 P1 K 48.28(15) . .
O1 P1 K 123.82(15) . .
K P1 K 78.12(5) 2_556 .
O3 P1 K 60.70(18) . 1_655
O4 P1 K 53.15(17) . 1_655
O2 P1 K 128.69(16) . 1_655
O1 P1 K 125.76(15) . 1_655
K P1 K 86.18(5) 2_556 1_655
K P1 K 98.73(5) . 1_655
O3 P1 Cs 86.26(18) . .
O4 P1 Cs 150.07(16) . .
O2 P1 Cs 78.06(17) . .
O1 P1 Cs 43.67(14) . .
K P1 Cs 129.19(5) 2_556 .
K P1 Cs 80.22(4) . .
K P1 Cs 142.55(5) 1_655 .
O3 P1 Cs 83.43(18) . 1_655
O4 P1 Cs 80.91(17) . 1_655
O2 P1 Cs 151.34(16) . 1_655
O1 P1 Cs 46.11(14) . 1_655
K P1 Cs 138.02(5) 2_556 1_655
K P1 Cs 142.85(5) . 1_655
K P1 Cs 79.67(4) 1_655 1_655
Cs P1 Cs 79.46(3) . 1_655
O7 P2 O5 115.2(3) . .
O7 P2 O6 114.5(3) . .
O5 P2 O6 110.8(3) . .
O7 P2 O1 104.1(2) . .
O5 P2 O1 105.6(2) . .
O6 P2 O1 105.5(2) . .
O7 P2 Cs 78.23(19) . 1_655
O5 P2 Cs 165.55(17) . 1_655
O6 P2 Cs 65.00(19) . 1_655
O1 P2 Cs 64.23(15) . 1_655
O7 P2 K 83.39(18) . 1_665
O5 P2 K 103.73(16) . 1_665
O6 P2 K 41.48(16) . 1_665
O1 P2 K 142.68(16) . 1_665
Cs P2 K 82.26(4) 1_655 1_665
O7 P2 K 68.92(19) . 1_565
O5 P2 K 47.09(17) . 1_565
O6 P2 K 126.37(18) . 1_565
O1 P2 K 126.27(15) . 1_565
Cs P2 K 146.99(5) 1_655 1_565
K P2 K 90.75(4) 1_665 1_565
O7 P2 Cs 63.74(17) . .
O5 P2 Cs 90.69(16) . .
O6 P2 Cs 154.99(19) . .
O1 P2 Cs 54.50(14) . .
Cs P2 Cs 91.00(4) 1_655 .
K P2 Cs 147.12(5) 1_665 .
K P2 Cs 77.56(4) 1_565 .
Fe2 Cl Fe2 180.0 . 1_455
Fe2 Cl K 90.00(4) . 1_565
Fe2 Cl K 90.00(4) 1_455 1_565
Fe2 Cl K 90.00(4) . 2_565
Fe2 Cl K 90.00(4) 1_455 2_565
K Cl K 180.0 1_565 2_565
Fe2 Cl Cs 89.66(3) . 1_565
Fe2 Cl Cs 90.34(3) 1_455 1_565
K Cl Cs 91.94(4) 1_565 1_565
K Cl Cs 88.06(4) 2_565 1_565
Fe2 Cl Cs 90.34(3) . .
Fe2 Cl Cs 89.66(3) 1_455 .
K Cl Cs 88.06(4) 1_565 .
K Cl Cs 91.94(4) 2_565 .
Cs Cl Cs 180.0 1_565 .
P2 O1 P1 123.8(3) . .
P2 O1 Cs 100.88(17) . .
P1 O1 Cs 115.60(18) . .
P2 O1 Cs 89.19(16) . 1_655
P1 O1 Cs 112.86(18) . 1_655
Cs O1 Cs 111.36(11) . 1_655
P1 O2 Fe1 130.9(2) . 2_565
P1 O2 K 107.1(2) . .
Fe1 O2 K 109.24(16) 2_565 .
P1 O2 K 101.2(2) . 2_556
Fe1 O2 K 100.81(17) 2_565 2_556
K O2 K 103.96(13) . 2_556
P1 O3 Fe2 155.7(3) . 1_545
P1 O3 K 94.2(2) . 1_655
Fe2 O3 K 101.58(16) 1_545 1_655
P1 O3 K 90.3(2) . .
Fe2 O3 K 98.67(16) 1_545 .
K O3 K 117.34(14) 1_655 .
P1 O4 Fe1 133.9(2) . 2_665
P1 O4 K 102.0(2) . 1_655
Fe1 O4 K 102.35(16) 2_665 1_655
P1 O4 K 95.1(2) . 2_556
Fe1 O4 K 113.08(18) 2_665 2_556
K O4 K 108.63(13) 1_655 2_556
P2 O5 Fe1 124.7(2) . 1_556
P2 O5 Fe1 122.9(2) . 2_565
Fe1 O5 Fe1 102.34(18) 1_556 2_565
P2 O5 K 110.9(2) . 1_565
Fe1 O5 K 94.62(15) 1_556 1_565
Fe1 O5 K 93.66(14) 2_565 1_565
P2 O6 Fe1 130.8(3) . 2_665
P2 O6 K 116.5(2) . 1_665
Fe1 O6 K 111.06(17) 2_665 1_665
P2 O6 Cs 90.0(2) . 1_655
Fe1 O6 Cs 88.86(15) 2_665 1_655
K O6 Cs 105.74(15) 1_665 1_655
P2 O7 Fe2 153.8(3) . .
P2 O7 Cs 93.52(19) . .
Fe2 O7 Cs 111.70(16) . .
P2 O7 Cs 78.20(19) . 1_655
Fe2 O7 Cs 104.34(16) . 1_655
Cs O7 Cs 97.61(10) . 1_655

loop_
_geom_bond_atom_site_label_1
_geom_bond_atom_site_label_2
_geom_bond_distance
_geom_bond_site_symmetry_2
Cs O1 3.169(4) .
Cs O1 3.169(4) 2_565
Cs O1 3.263(4) 2_665
Cs O1 3.263(4) 1_455
Cs O6 3.284(5) 1_455
Cs O6 3.284(5) 2_665
Cs O7 3.434(4) .
Cs O7 3.434(4) 2_565
Cs P2 3.6235(19) 1_455
Cs P2 3.6235(19) 2_665
Cs O7 3.624(5) 1_455
Cs O7 3.624(5) 2_665
Fe1 O2 1.994(4) 2_565
Fe1 O6 2.002(4) 2_665
Fe1 O5 2.069(4) 1_554
Fe1 O4 2.069(4) 2_665
Fe1 O5 2.313(4) 2_565
Fe1 K 3.771(2) 1_564
Fe1 K 3.8771(16) 2_565
Fe1 K 3.8959(17) 2
Fe2 O3 2.072(4) 1_565
Fe2 O3 2.072(4) 2_665
Fe2 O7 2.119(4) 2_675
Fe2 O7 2.119(4) .
Fe2 Cl 2.6562(5) 1_655
Fe2 Cl 2.6563(5) .
K O6 2.699(4) 1_445
K O2 2.732(4) .
K O2 2.848(5) 2_556
K O4 2.866(5) 1_455
K O5 2.991(4) 1_545
K O4 3.006(5) 2_556
K Cl 3.0281(16) 1_545
K O3 3.063(5) 1_455
K O3 3.156(5) .
K P1 3.479(2) 2_556
K P1 3.497(2) .
K P1 3.503(2) 1_455
P1 O3 1.493(4) .
P1 O4 1.505(4) .
P1 O2 1.522(4) .
P1 O1 1.625(4) .
P1 K 3.479(2) 2_556
P1 K 3.503(2) 1_655
P1 Cs 4.173(2) 1_655
P2 O7 1.480(4) .
P2 O5 1.530(4) .
P2 O6 1.531(4) .
P2 O1 1.622(4) .
P2 Cs 3.6235(19) 1_655
P2 K 3.648(2) 1_665
P2 K 3.814(2) 1_565
Cl Fe2 2.6563(5) 1_455
Cl K 3.0281(15) 1_565
Cl K 3.0281(16) 2_565
Cl Cs 3.8065(7) 1_565
O1 Cs 3.263(4) 1_655
O2 Fe1 1.994(4) 2_565
O2 K 2.848(5) 2_556
O3 Fe2 2.072(4) 1_545
O3 K 3.063(5) 1_655
O4 Fe1 2.069(4) 2_665
O4 K 2.866(5) 1_655
O4 K 3.006(5) 2_556
O5 Fe1 2.069(4) 1_556
O5 Fe1 2.313(4) 2_565
O5 K 2.991(4) 1_565
O6 Fe1 2.002(4) 2_665
O6 K 2.699(4) 1_665
O6 Cs 3.284(5) 1_655
O7 Cs 3.624(5) 1_655
